data_7123591
loop_
_publ_author_name
'Parmar, Swati'
'Pal, Shiv'
'Biswas, Abhijit'
'Gosavi, Suresh W.'
'Chakraborty, Sudip'
'Reddy, Mallu Chenna'
'Ogale, Satishchandra'

_publ_section_title
;
 Designing a new family of oxonium-cation based structurally diverse
 organic-inorganic hybrid iodoantimonate crystals
;
_journal_name_full 'Chemical Communications'
_journal_paper_doi 10.1039/C9CC03485D
_journal_year 2019
_chemical_formula_moiety 'C16 H30 I8 N4 O4 Sb2'
_chemical_formula_sum 'C16 H30 I8 N4 O4 Sb2'
_chemical_formula_weight 1601.14
_space_group_crystal_system monoclinic
_space_group_IT_number 14
_space_group_name_Hall '-P 2yn'
_space_group_name_H-M_alt 'P 1 21/n 1'
_symmetry_space_group_name_Hall '-P 2yn'
_symmetry_space_group_name_H-M 'P 1 21/n 1'
_atom_sites_solution_hydrogens geom
_audit_creation_method SHELXL-2014/7
_audit_update_record
;
2019-04-18 deposited with the CCDC.    2019-06-03 downloaded from the CCDC.
;
_cell_angle_alpha 90
_cell_angle_beta 107.1020(10)
_cell_angle_gamma 90
_cell_formula_units_Z 4
_cell_length_a 16.8665(6)
_cell_length_b 10.9079(4)
_cell_length_c 20.9932(7)
_cell_measurement_reflns_used 9973
_cell_measurement_temperature 150(2)
_cell_measurement_theta_max 26.72
_cell_measurement_theta_min 2.31
_cell_volume 3691.5(2)
_computing_cell_refinement 'Bruker SAINT'
_computing_data_collection 'Bruker APEX2'
_computing_data_reduction 'Bruker SAINT'
_computing_molecular_graphics 'Bruker SHELXTL'
_computing_publication_material 'Bruker SHELXTL'
_computing_structure_refinement 'SHELXL-2014/7 (Sheldrick, 2014)'
_computing_structure_solution 'SHELXS-97 (Sheldrick 2008)'
_diffrn_ambient_temperature 150(2)
_diffrn_measured_fraction_theta_full 0.999
_diffrn_measured_fraction_theta_max 0.999
_diffrn_measurement_device_type 'Bruker APEX-II CCD'
_diffrn_measurement_method '\f and \w scans'
_diffrn_radiation_type MoK\a
_diffrn_radiation_wavelength 0.71073
_diffrn_reflns_av_R_equivalents 0.1027
_diffrn_reflns_av_unetI/netI 0.0437
_diffrn_reflns_Laue_measured_fraction_full 0.999
_diffrn_reflns_Laue_measured_fraction_max 0.999
_diffrn_reflns_limit_h_max 20
_diffrn_reflns_limit_h_min -20
_diffrn_reflns_limit_k_max 13
_diffrn_reflns_limit_k_min -13
_diffrn_reflns_limit_l_max 25
_diffrn_reflns_limit_l_min -25
_diffrn_reflns_number 75431
_diffrn_reflns_point_group_measured_fraction_full 0.999
_diffrn_reflns_point_group_measured_fraction_max 0.999
_diffrn_reflns_theta_full 25.242
_diffrn_reflns_theta_max 25.250
_diffrn_reflns_theta_min 2.254
_exptl_absorpt_coefficient_mu 8.180
_exptl_absorpt_correction_type multi-scan
_exptl_absorpt_process_details 'Krause, L., Herbst-Irmer,R.,SheldrickG.M. &StalkeD.,J.Appl.Cryst.48(2015)3-10'
_exptl_crystal_colour orange
_exptl_crystal_density_diffrn 2.881
_exptl_crystal_description block
_exptl_crystal_F_000 2848
_exptl_crystal_preparation Luminescent
_exptl_crystal_size_max 0.108
_exptl_crystal_size_mid 0.097
_exptl_crystal_size_min 0.015
_exptl_transmission_factor_max 0.7457
_exptl_transmission_factor_min 0.5133
_refine_diff_density_max 0.988
_refine_diff_density_min -1.166
_refine_diff_density_rms 0.241
_refine_ls_extinction_method none
_refine_ls_goodness_of_fit_ref 1.060
_refine_ls_hydrogen_treatment constr
_refine_ls_matrix_type full
_refine_ls_number_parameters 307
_refine_ls_number_reflns 6671
_refine_ls_number_restraints 6
_refine_ls_restrained_S_all 1.060
_refine_ls_R_factor_all 0.0646
_refine_ls_R_factor_gt 0.0336
_refine_ls_shift/su_max 0.001
_refine_ls_shift/su_mean 0.000
_refine_ls_structure_factor_coef Fsqd
_refine_ls_weighting_details 'w=1/[\s^2^(Fo^2^)+(0.0203P)^2^+18.2590P] where P=(Fo^2^+2Fc^2^)/3'
_refine_ls_weighting_scheme calc
_refine_ls_wR_factor_gt 0.0577
_refine_ls_wR_factor_ref 0.0679
_reflns_Friedel_coverage 0.000
_reflns_number_gt 4899
_reflns_number_total 6671
_reflns_threshold_expression 'I > 2\s(I)'
_cod_data_source_file c9cc03485d2.cif
_cod_data_source_block mo_Sb_NMP_H_0m_a
_cod_database_code 7123591
_shelx_shelxl_version_number 2014/7
_shelx_space_group_comment
;
The symmetry employed for this shelxl refinement is uniquely defined
by the following loop, which should always be used as a source of
symmetry information in preference to the above space-group names.
They are only intended as comments.
;

loop_
_space_group_symop_operation_xyz
'x, y, z'
'-x+1/2, y+1/2, -z+1/2'
'-x, -y, -z'
'x-1/2, -y-1/2, z-1/2'

loop_
_atom_site_label
_atom_site_type_symbol
_atom_site_fract_x
_atom_site_fract_y
_atom_site_fract_z
_atom_site_U_iso_or_equiv
_atom_site_adp_type
_atom_site_occupancy
_atom_site_site_symmetry_order
_atom_site_calc_flag
_atom_site_refinement_flags_posn
_atom_site_refinement_flags_adp
Sb2 Sb 0.48844(3) 0.47443(5) 0.10960(2) 0.01953(12) Uani 1 1 d . .
I3 I 0.57218(3) 0.31363(4) 0.01087(2) 0.02206(12) Uani 1 1 d . .
Sb1 Sb 0.74489(3) 0.44640(5) 0.06667(2) 0.01993(12) Uani 1 1 d . .
I2 I 0.88651(3) 0.60761(5) 0.12138(2) 0.02527(13) Uani 1 1 d . .
I5 I 0.65355(3) 0.60483(5) 0.15423(3) 0.02564(13) Uani 1 1 d . .
I6 I 0.54534(4) 0.28753(5) 0.20383(2) 0.02915(14) Uani 1 1 d . .
I8 I 0.32189(3) 0.35075(5) 0.05979(3) 0.03221(14) Uani 1 1 d . .
I4 I 0.79939(4) 0.28781(5) 0.17596(3) 0.03322(15) Uani 1 1 d . .
I7 I 0.43278(4) 0.62091(6) 0.19896(3) 0.03954(16) Uani 1 1 d . .
I1 I 0.81896(4) 0.30027(6) -0.01415(3) 0.04036(16) Uani 1 1 d . .
C4 C 0.7319(5) 0.4442(8) 0.3480(4) 0.029(2) Uani 1 1 d . .
H4A H 0.7460 0.5070 0.3205 0.035 Uiso 1 1 calc R U
H4B H 0.7405 0.3642 0.3311 0.035 Uiso 1 1 calc R U
C5 C 0.9396(5) 0.5234(6) 0.6823(4) 0.0221(18) Uani 1 1 d . .
C1 C 0.6393(5) 0.4527(7) 0.4093(4) 0.0226(18) Uani 1 1 d . .
C2 C 0.7192(5) 0.4422(8) 0.4610(4) 0.029(2) Uani 1 1 d . .
H2A H 0.7251 0.3626 0.4825 0.035 Uiso 1 1 calc R U
H2B H 0.7254 0.5056 0.4945 0.035 Uiso 1 1 calc R U
C9 C 0.7044(5) 0.5866(8) 0.6713(4) 0.028(2) Uani 1 1 d . .
C3 C 0.7831(5) 0.4588(8) 0.4214(4) 0.036(2) Uani 1 1 d . .
H3A H 0.8086 0.5393 0.4293 0.043 Uiso 1 1 calc R U
H3B H 0.8262 0.3970 0.4339 0.043 Uiso 1 1 calc R U
C13 C 0.5712(5) 0.3186(8) 0.5607(4) 0.030(2) Uani 1 1 d . .
C6 C 0.9159(6) 0.5175(8) 0.6080(4) 0.037(2) Uani 1 1 d . .
H6A H 0.8852 0.5901 0.5882 0.044 Uiso 1 1 calc R U
H6B H 0.8824 0.4455 0.5914 0.044 Uiso 1 1 calc R U
C8 C 1.0644(6) 0.5437(8) 0.6577(5) 0.044(3) Uani 1 1 d . .
H8A H 1.1097 0.4852 0.6682 0.053 Uiso 1 1 calc R U
H8B H 1.0864 0.6252 0.6554 0.053 Uiso 1 1 calc R U
C7 C 0.9994(6) 0.5105(8) 0.5930(5) 0.048(3) Uani 1 1 d . .
H7A H 1.0089 0.4285 0.5790 0.058 Uiso 1 1 calc R U
H7B H 1.0008 0.5678 0.5580 0.058 Uiso 1 1 calc R U
N4 N 0.5651(7) 0.3016(8) 0.6286(4) 0.075(3) Uani 1 1 d . .
H4 H 0.5706 0.3563 0.6591 0.090 Uiso 1 1 calc R U
C10 C 0.7345(6) 0.6728(9) 0.7269(5) 0.054(3) Uani 1 1 d . .
H10A H 0.7832 0.7165 0.7235 0.065 Uiso 1 1 calc R U
H10B H 0.7482 0.6304 0.7694 0.065 Uiso 1 1 calc R U
C12 C 0.5906(5) 0.7088(9) 0.6647(5) 0.051(3) Uani 1 1 d . .
H12A H 0.5460 0.6825 0.6820 0.062 Uiso 1 1 calc R U
H12B H 0.5694 0.7695 0.6301 0.062 Uiso 1 1 calc R U
C11 C 0.6632(7) 0.7586(12) 0.7197(6) 0.080(4) Uani 1 1 d . U
H11A H 0.6776 0.8401 0.7082 0.096 Uiso 1 1 calc R U
H11B H 0.6490 0.7635 0.7612 0.096 Uiso 1 1 calc R U
C15 C 0.5472(7) 0.1670(9) 0.6328(5) 0.057(3) Uani 1 1 d . .
H15A H 0.5784 0.1335 0.6756 0.069 Uiso 1 1 calc R U
H15B H 0.4885 0.1532 0.6262 0.069 Uiso 1 1 calc R U
C16 C 0.5744(7) 0.1106(10) 0.5772(6) 0.067(3) Uani 1 1 d . .
H16A H 0.6296 0.0760 0.5940 0.080 Uiso 1 1 calc R U
H16B H 0.5363 0.0466 0.5550 0.080 Uiso 1 1 calc R U
O8 O 0.5726(3) 0.4233(5) 0.5362(3) 0.0312(14) Uani 1 1 d . .
O5 O 0.5673(3) 0.4558(5) 0.4191(2) 0.0316(14) Uani 1 1 d . .
H5 H 0.5728 0.4509 0.4591 0.047 Uiso 1 1 calc R U
O6 O 0.8913(3) 0.5169(5) 0.7184(3) 0.0335(14) Uani 1 1 d . .
H6 H 0.8434 0.5085 0.6946 0.050 Uiso 1 1 calc R U
O7 O 0.7460(3) 0.4997(5) 0.6562(3) 0.0419(16) Uani 1 1 d . .
N1 N 0.6473(4) 0.4582(6) 0.3501(3) 0.0278(16) Uani 1 1 d . .
H1 H 0.6061 0.4691 0.3150 0.033 Uiso 1 1 calc R U
N2 N 1.0187(4) 0.5385(6) 0.7066(3) 0.0266(16) Uani 1 1 d . .
H2 H 1.0426 0.5451 0.7487 0.032 Uiso 1 1 calc R U
N3 N 0.6270(4) 0.6056(6) 0.6399(3) 0.0274(16) Uani 1 1 d . .
H3 H 0.5995 0.5608 0.6071 0.033 Uiso 1 1 calc R U
C14 C 0.5737(5) 0.2122(7) 0.5316(4) 0.0229(18) Uani 1 1 d . .
H4C H 0.6231 0.2083 0.5170 0.027 Uiso 1 1 calc R U
H4D H 0.5258 0.2047 0.4926 0.027 Uiso 1 1 calc R U

loop_
_atom_site_aniso_label
_atom_site_aniso_U_11
_atom_site_aniso_U_22
_atom_site_aniso_U_33
_atom_site_aniso_U_23
_atom_site_aniso_U_13
_atom_site_aniso_U_12
Sb2 0.0284(3) 0.0165(3) 0.0135(3) -0.0018(2) 0.0058(2) -0.0035(2)
I3 0.0305(3) 0.0167(3) 0.0182(3) -0.0022(2) 0.0059(2) -0.0046(2)
Sb1 0.0226(3) 0.0162(3) 0.0189(3) -0.0012(2) 0.0029(2) -0.0018(2)
I2 0.0267(3) 0.0238(3) 0.0225(3) -0.0015(2) 0.0029(2) -0.0076(2)
I5 0.0291(3) 0.0198(3) 0.0277(3) -0.0078(2) 0.0079(2) -0.0048(2)
I6 0.0462(3) 0.0201(3) 0.0176(3) 0.0033(2) 0.0038(2) -0.0047(3)
I8 0.0329(3) 0.0267(3) 0.0304(3) 0.0039(2) -0.0011(2) -0.0098(3)
I4 0.0410(3) 0.0219(3) 0.0303(3) 0.0082(2) 0.0004(3) -0.0009(3)
I7 0.0552(4) 0.0360(4) 0.0351(3) -0.0145(3) 0.0253(3) -0.0021(3)
I1 0.0422(4) 0.0385(4) 0.0429(4) -0.0168(3) 0.0166(3) 0.0025(3)
C4 0.035(5) 0.024(5) 0.033(5) 0.005(4) 0.015(4) 0.007(4)
C5 0.026(5) 0.009(4) 0.032(5) 0.004(3) 0.008(4) 0.000(3)
C1 0.031(5) 0.014(4) 0.021(4) -0.004(3) 0.004(4) -0.003(4)
C2 0.028(5) 0.034(5) 0.021(4) 0.008(4) -0.001(4) 0.011(4)
C9 0.017(4) 0.035(5) 0.034(5) 0.002(4) 0.009(4) -0.006(4)
C3 0.035(5) 0.040(6) 0.035(5) 0.007(4) 0.014(4) 0.005(4)
C13 0.023(5) 0.042(6) 0.023(4) 0.008(4) 0.002(4) -0.002(4)
C6 0.051(6) 0.031(5) 0.027(5) -0.004(4) 0.010(4) 0.001(4)
C8 0.056(7) 0.030(5) 0.063(7) -0.004(5) 0.043(6) -0.009(5)
C7 0.083(8) 0.028(5) 0.046(6) 0.015(5) 0.037(6) 0.026(5)
N4 0.142(10) 0.050(6) 0.041(5) 0.000(5) 0.038(6) -0.007(6)
C10 0.029(5) 0.062(7) 0.067(7) -0.023(6) 0.007(5) 0.003(5)
C12 0.026(5) 0.057(7) 0.070(7) -0.021(6) 0.011(5) 0.005(5)
C11 0.079(4) 0.079(4) 0.080(4) -0.0013(10) 0.0231(15) 0.0004(10)
C15 0.065(7) 0.059(7) 0.035(6) 0.012(5) -0.006(5) -0.021(6)
C16 0.060(8) 0.039(7) 0.105(10) 0.000(7) 0.031(7) -0.004(6)
O8 0.038(4) 0.031(4) 0.024(3) -0.001(3) 0.008(3) 0.006(3)
O5 0.026(3) 0.053(4) 0.015(3) 0.001(3) 0.004(2) -0.001(3)
O6 0.018(3) 0.046(4) 0.039(3) 0.003(3) 0.013(3) 0.005(3)
O7 0.027(3) 0.033(4) 0.063(4) -0.011(3) 0.010(3) 0.011(3)
N1 0.025(4) 0.036(4) 0.022(4) -0.007(3) 0.006(3) -0.004(3)
N2 0.029(4) 0.028(4) 0.023(4) -0.002(3) 0.010(3) 0.000(3)
N3 0.025(4) 0.023(4) 0.032(4) -0.004(3) 0.005(3) 0.001(3)
C14 0.026(4) 0.026(5) 0.021(4) -0.009(4) 0.014(3) -0.003(4)

loop_
_atom_type_symbol
_atom_type_description
_atom_type_scat_dispersion_real
_atom_type_scat_dispersion_imag
_atom_type_scat_source
C C 0.0033 0.0016 'International Tables Vol C Tables 4.2.6.8 and 6.1.1.4'
H H 0.0000 0.0000 'International Tables Vol C Tables 4.2.6.8 and 6.1.1.4'
I I -0.4742 1.8119 'International Tables Vol C Tables 4.2.6.8 and 6.1.1.4'
N N 0.0061 0.0033 'International Tables Vol C Tables 4.2.6.8 and 6.1.1.4'
O O 0.0106 0.0060 'International Tables Vol C Tables 4.2.6.8 and 6.1.1.4'
Sb Sb -0.5866 1.5461 'International Tables Vol C Tables 4.2.6.8 and 6.1.1.4'

loop_
_geom_angle_atom_site_label_1
_geom_angle_atom_site_label_2
_geom_angle_atom_site_label_3
_geom_angle
I6 Sb2 I7 93.11(2)
I6 Sb2 I8 90.58(2)
I7 Sb2 I8 91.47(2)
I6 Sb2 I5 91.75(2)
I7 Sb2 I5 89.08(2)
I8 Sb2 I5 177.58(2)
I4 Sb1 I1 92.64(2)
I4 Sb1 I2 90.93(2)
I1 Sb1 I2 96.85(2)
I4 Sb1 I3 93.75(2)
I1 Sb1 I3 92.32(2)
I2 Sb1 I3 169.50(2)
I4 Sb1 I5 87.76(2)
I1 Sb1 I5 177.37(2)
I2 Sb1 I5 85.737(19)
I3 Sb1 I5 85.063(18)
Sb2 I5 Sb1 97.025(19)
N1 C4 C3 103.2(6)
N1 C4 H4A 111.1
C3 C4 H4A 111.1
N1 C4 H4B 111.1
C3 C4 H4B 111.1
H4A C4 H4B 109.1
O6 C5 N2 122.8(7)
O6 C5 C6 126.9(7)
N2 C5 C6 110.2(7)
O5 C1 N1 121.5(7)
O5 C1 C2 126.0(7)
N1 C1 C2 112.5(7)
C1 C2 C3 103.0(6)
C1 C2 H2A 111.2
C3 C2 H2A 111.2
C1 C2 H2B 111.2
C3 C2 H2B 111.2
H2A C2 H2B 109.1
O7 C9 N3 122.6(8)
O7 C9 C10 126.0(8)
N3 C9 C10 111.3(8)
C4 C3 C2 104.5(7)
C4 C3 H3A 110.8
C2 C3 H3A 110.8
C4 C3 H3B 110.8
C2 C3 H3B 110.8
H3A C3 H3B 108.9
O8 C13 C14 127.1(8)
O8 C13 N4 121.9(8)
C14 C13 N4 111.0(8)
C5 C6 C7 103.8(7)
C5 C6 H6A 111.0
C7 C6 H6A 111.0
C5 C6 H6B 111.0
C7 C6 H6B 111.0
H6A C6 H6B 109.0
N2 C8 C7 103.3(7)
N2 C8 H8A 111.1
C7 C8 H8A 111.1
N2 C8 H8B 111.1
C7 C8 H8B 111.1
H8A C8 H8B 109.1
C8 C7 C6 105.6(7)
C8 C7 H7A 110.6
C6 C7 H7A 110.6
C8 C7 H7B 110.6
C6 C7 H7B 110.6
H7A C7 H7B 108.8
C13 N4 C15 104.6(8)
C13 N4 H4 127.7
C15 N4 H4 127.7
C9 C10 C11 103.9(8)
C9 C10 H10A 111.0
C11 C10 H10A 111.0
C9 C10 H10B 111.0
C11 C10 H10B 111.0
H10A C10 H10B 109.0
N3 C12 C11 102.6(8)
N3 C12 H12A 111.2
C11 C12 H12A 111.2
N3 C12 H12B 111.2
C11 C12 H12B 111.2
H12A C12 H12B 109.2
C10 C11 C12 107.4(9)
C10 C11 H11A 110.2
C12 C11 H11A 110.2
C10 C11 H11B 110.2
C12 C11 H11B 110.2
H11A C11 H11B 108.5
C16 C15 N4 104.0(8)
C16 C15 H15A 111.0
N4 C15 H15A 111.0
C16 C15 H15B 111.0
N4 C15 H15B 111.0
H15A C15 H15B 109.0
C14 C16 C15 104.6(8)
C14 C16 H16A 110.8
C15 C16 H16A 110.8
C14 C16 H16B 110.8
C15 C16 H16B 110.8
H16A C16 H16B 108.9
C1 O5 H5 109.5
C5 O6 H6 109.5
C1 N1 C4 114.1(7)
C1 N1 H1 123.0
C4 N1 H1 123.0
C5 N2 C8 115.2(7)
C5 N2 H2 122.4
C8 N2 H2 122.4
C9 N3 C12 114.3(7)
C9 N3 H3 122.8
C12 N3 H3 122.8
C13 C14 C16 111.1(8)
C13 C14 H4C 109.4
C16 C14 H4C 109.4
C13 C14 H4D 109.4
C16 C14 H4D 109.4
H4C C14 H4D 108.0

loop_
_geom_bond_atom_site_label_1
_geom_bond_atom_site_label_2
_geom_bond_distance
Sb2 I6 2.8059(7)
Sb2 I7 2.8265(7)
Sb2 I8 3.0128(7)
Sb2 I5 3.0202(7)
I3 Sb1 3.1542(7)
Sb1 I4 2.8037(7)
Sb1 I1 2.8683(8)
Sb1 I2 2.9160(7)
Sb1 I5 3.2253(7)
C4 N1 1.447(10)
C4 C3 1.536(11)
C4 H4A 0.9700
C4 H4B 0.9700
C5 O6 1.267(9)
C5 N2 1.291(9)
C5 C6 1.492(11)
C1 O5 1.290(9)
C1 N1 1.291(9)
C1 C2 1.466(10)
C2 C3 1.554(11)
C2 H2A 0.9700
C2 H2B 0.9700
C9 O7 1.274(10)
C9 N3 1.294(9)
C9 C10 1.469(12)
C3 H3A 0.9700
C3 H3B 0.9700
C13 O8 1.256(9)
C13 C14 1.319(11)
C13 N4 1.470(11)
C6 C7 1.534(12)
C6 H6A 0.9700
C6 H6B 0.9700
C8 N2 1.455(10)
C8 C7 1.516(13)
C8 H8A 0.9700
C8 H8B 0.9700
C7 H7A 0.9700
C7 H7B 0.9700
N4 C15 1.507(12)
N4 H4 0.8600
C10 C11 1.496(14)
C10 H10A 0.9700
C10 H10B 0.9700
C12 N3 1.450(10)
C12 C11 1.516(14)
C12 H12A 0.9700
C12 H12B 0.9700
C11 H11A 0.9700
C11 H11B 0.9700
C15 C16 1.505(14)
C15 H15A 0.9700
C15 H15B 0.9700
C16 C14 1.461(13)
C16 H16A 0.9700
C16 H16B 0.9700
O5 H5 0.8200
O6 H6 0.8200
N1 H1 0.8600
N2 H2 0.8600
N3 H3 0.8600
C14 H4C 0.9700
C14 H4D 0.9700
